data_2311893
loop_
_publ_author_name
'Castro, Miguel'
'Falvello, Larry R.'
'Forc\'en-V\'azquez, Elena'
'Guerra, Pablo'
'Al-Kenany, Nuha A'
'Mart\'inez, Gema'
'Tom\'as, Milagros'

_publ_section_title
;
 A phase transition caught in mid-course: independent and concomitant
 analyses of the monoclinic and triclinic structures of
 (<sup>n</sup>Bu<sub>4</sub>N)[Co(orotate)<sub>2</sub>(bipy)]&#x00B7;3H<sub>2</sub>O.
;
_journal_coeditor_code SK3662
_journal_issue 'Pt 9'
_journal_name_full 'Acta crystallographica. Section C, Structural chemistry'
_journal_page_first 731
_journal_page_last 742
_journal_paper_doi 10.1107/S2053229617010841
_journal_volume 73
_journal_year 2017
_chemical_formula_iupac '(C16 H36 N) [Co (C5 H2 N2 O4)2 (C10 H8 N2)], 3H2 O'
_chemical_formula_moiety 'C16 H36 N +, C20 H12 Co N6 O8 -, 3(H2 O)'
_chemical_formula_sum 'C36 H54 Co N7 O11'
_chemical_formula_weight 819.79
_chemical_name_systematic
;
Tetra-<i>n</i>-butylammonium
(2,2'-bipyridine-\k^2^<i>N</i>,<i>N</i>')bis(2,4-dioxo-1,2,3,4-\
tetrahydropyrimidin-1-ide-6-carboxylato-\k<i>N</i>^1^)cobalt(III) trihydrate
;
_space_group_crystal_system monoclinic
_space_group_IT_number 13
_space_group_name_Hall '-P 2yac'
_space_group_name_H-M_alt 'P 1 2/n 1'
_atom_sites_solution_hydrogens mixed
_atom_sites_solution_primary direct
_audit_creation_method SHELXL-2014/7
_cell_angle_alpha 90
_cell_angle_beta 104.364(7)
_cell_angle_gamma 90
_cell_formula_units_Z 2
_cell_length_a 13.0080(8)
_cell_length_b 9.3320(6)
_cell_length_c 16.3753(12)
_cell_measurement_reflns_used 7757
_cell_measurement_temperature 170.0(10)
_cell_measurement_theta_max 28.281
_cell_measurement_theta_min 4.082
_cell_volume 1925.7(2)
_computing_cell_refinement
;
CrysAlis PRO (Agilent, 2011)
;
_computing_data_collection
;
CrysAlis PRO (Agilent, 2011)
;
_computing_data_reduction
;
CrysAlis PRO (Agilent, 2011)
;
_computing_molecular_graphics '<i>DIAMOND</i> (Brandenburg, 1996)'
_computing_publication_material 'SHELXL2014 (Sheldrick, 2015)'
_computing_structure_refinement 'SHELXL2014 (Sheldrick, 2015)'
_computing_structure_solution
;
SIR92 (Altomare et al., 1994)
;
_diffrn_ambient_temperature 170.0(10)
_diffrn_detector_area_resol_mean 16.0655
_diffrn_measured_fraction_theta_full 0.994
_diffrn_measured_fraction_theta_max 0.917
_diffrn_measurement_device_type 'Agilent Xcalibur Sapphire3'
_diffrn_measurement_method '\w scans'
_diffrn_radiation_monochromator graphite
_diffrn_radiation_source 'Enhance (Mo) X-ray Source'
_diffrn_radiation_type MoK\a
_diffrn_radiation_wavelength 0.71073
_diffrn_reflns_av_R_equivalents 0.1647
_diffrn_reflns_limit_h_max 17
_diffrn_reflns_limit_h_min -17
_diffrn_reflns_limit_k_max 11
_diffrn_reflns_limit_k_min -12
_diffrn_reflns_limit_l_max 21
_diffrn_reflns_limit_l_min -21
_diffrn_reflns_number 22527
_diffrn_reflns_theta_full 25.000
_diffrn_reflns_theta_max 28.841
_diffrn_reflns_theta_min 4.208
_exptl_absorpt_coefficient_mu 0.514
_exptl_absorpt_correction_T_max 1.00000
_exptl_absorpt_correction_T_min 0.68027
_exptl_absorpt_correction_type multi-scan
_exptl_absorpt_process_details
;
(CrysAlis PRO; Agilent, 2011)
;
_exptl_crystal_colour red
_exptl_crystal_density_diffrn 1.414
_exptl_crystal_description block
_exptl_crystal_F_000 868
_exptl_crystal_size_max 0.670
_exptl_crystal_size_mid 0.390
_exptl_crystal_size_min 0.300
_refine_diff_density_max 0.741
_refine_diff_density_min -0.731
_refine_ls_extinction_method none
_refine_ls_goodness_of_fit_ref 1.075
_refine_ls_hydrogen_treatment mixed
_refine_ls_matrix_type full
_refine_ls_number_parameters 282
_refine_ls_number_reflns 4643
_refine_ls_number_restraints 39
_refine_ls_restrained_S_all 1.072
_refine_ls_R_factor_all 0.0847
_refine_ls_R_factor_gt 0.0664
_refine_ls_shift/su_max 0.000
_refine_ls_shift/su_mean 0.000
_refine_ls_structure_factor_coef Fsqd
_refine_ls_weighting_details 'w=1/[\s^2^(Fo^2^)+(0.0769P)^2^+1.2057P] where P=(Fo^2^+2Fc^2^)/3'
_refine_ls_weighting_scheme calc
_refine_ls_wR_factor_gt 0.1530
_refine_ls_wR_factor_ref 0.1646
_reflns_number_gt 3676
_reflns_number_total 4643
_reflns_threshold_expression 'I > 2\s(I)'
_cod_data_source_file sk3662sup1.cif
_cod_data_source_block 2d
_cod_original_sg_symbol_H-M 'P 2/n'
_cod_database_code 2311893
_shelx_space_group_comment
;
The symmetry employed for this shelxl refinement is uniquely defined
by the following loop, which should always be used as a source of
symmetry information in preference to the above space-group names.
They are only intended as comments.
;
_shelx_estimated_absorpt_t_min 0.724
_shelx_estimated_absorpt_t_max 0.861

loop_
_space_group_symop_operation_xyz
'x, y, z'
'-x+1/2, y, -z+1/2'
'-x, -y, -z'
'x-1/2, -y, z-1/2'

loop_
_atom_site_type_symbol
_atom_site_label
_atom_site_fract_x
_atom_site_fract_y
_atom_site_fract_z
_atom_site_U_iso_or_equiv
_atom_site_adp_type
_atom_site_calc_flag
_atom_site_occupancy
_atom_site_disorder_assembly
_atom_site_disorder_group
Co Co1 0.2500 0.33524(5) 0.7500 0.01891(16) Uani d 1 . .
N N1 0.25035(17) 0.3147(2) 0.86903(13) 0.0208(4) Uani d 1 . .
C C2 0.18683(19) 0.3799(3) 0.91394(16) 0.0218(5) Uani d 1 . .
O O2 0.12219(16) 0.4741(2) 0.88602(13) 0.0318(5) Uani d 1 . .
N N3 0.19927(17) 0.3329(2) 0.99702(14) 0.0231(4) Uani d 1 . .
H H3 0.157(3) 0.371(4) 1.021(2) 0.028 Uiso d 1 . .
C C4 0.2680(2) 0.2283(3) 1.03858(16) 0.0220(5) Uani d 1 . .
O O4 0.27154(15) 0.1977(2) 1.11326(12) 0.0274(4) Uani d 1 . .
C C5 0.3319(2) 0.1636(3) 0.98850(16) 0.0235(5) Uani d 1 . .
H H5 0.3824 0.0916 1.0115 0.028 Uiso calc 1 . .
C C6 0.31846(19) 0.2077(3) 0.90772(16) 0.0216(5) Uani d 1 . .
C C7 0.38018(19) 0.1409(3) 0.84996(16) 0.0224(5) Uani d 1 . .
O O7 0.35672(14) 0.19295(19) 0.77379(11) 0.0229(4) Uani d 1 . .
O O8 0.44687(15) 0.0477(2) 0.87518(13) 0.0300(4) Uani d 1 . .
N N9 0.35087(17) 0.4897(2) 0.77653(13) 0.0211(4) Uani d 1 . .
C C10 0.4568(2) 0.4757(3) 0.80340(17) 0.0257(5) Uani d 1 . .
H H10 0.4868 0.3824 0.8114 0.031 Uiso calc 1 . .
C C11 0.5231(2) 0.5932(3) 0.81961(19) 0.0298(6) Uani d 1 . .
H H11 0.5977 0.5806 0.8392 0.036 Uiso calc 1 . .
C C12 0.4801(2) 0.7301(3) 0.8071(2) 0.0347(6) Uani d 1 . .
H H12 0.5246 0.8122 0.8181 0.042 Uiso calc 1 . .
C C13 0.3711(2) 0.7447(3) 0.7784(2) 0.0348(6) Uani d 1 . .
H H13 0.3397 0.8371 0.7686 0.042 Uiso calc 1 . .
C C14 0.3088(2) 0.6228(3) 0.76410(17) 0.0242(5) Uani d 1 . .
N N15 0.7500 0.1518(3) 0.7500 0.0294(7) Uani d 1 . .
C C16 0.8441(2) 0.0535(3) 0.78585(18) 0.0265(5) Uani d 1 . .
H H16A 0.8628 0.0033 0.7383 0.032 Uiso calc 1 . .
H H16B 0.8211 -0.0203 0.8210 0.032 Uiso calc 1 . .
C C17 0.9442(2) 0.1252(3) 0.8388(2) 0.0310(6) Uani d 1 . .
H H17A 0.9300 0.1639 0.8913 0.037 Uiso calc 1 . .
H H17B 0.9646 0.2059 0.8070 0.037 Uiso calc 1 . .
C C18 1.0352(2) 0.0163(3) 0.8609(2) 0.0330(6) Uani d 1 . .
H H18A 1.0563 -0.0089 0.8087 0.040 Uiso calc 1 . .
H H18B 1.0969 0.0628 0.8995 0.040 Uiso calc 1 . .
C C19 1.0101(3) -0.1217(4) 0.9020(2) 0.0390(7) Uani d 1 . .
H H19A 0.9799 -0.0982 0.9496 0.058 Uiso calc 1 . .
H H19B 1.0755 -0.1772 0.9223 0.058 Uiso calc 1 . .
H H19C 0.9589 -0.1784 0.8606 0.058 Uiso calc 1 . .
C C20 0.7277(2) 0.2506(3) 0.8178(2) 0.0402(8) Uani d 1 . .
H H20A 0.7902 0.3133 0.8380 0.048 Uiso calc 1 . .
H H20B 0.6670 0.3130 0.7913 0.048 Uiso calc 1 . .
C C21 0.7033(3) 0.1795(4) 0.8925(2) 0.0438(8) Uani d 1 . .
H H21A 0.7576 0.1063 0.9164 0.053 Uiso calc 0.755(10) A 1
H H21B 0.6328 0.1327 0.8768 0.053 Uiso calc 0.755(10) A 1
H H21C 0.7465 0.0909 0.9011 0.053 Uiso calc 0.245(10) A 2
H H21D 0.6286 0.1477 0.8730 0.053 Uiso calc 0.245(10) A 2
C C22A 0.7046(4) 0.3016(5) 0.9563(3) 0.0360(12) Uani d 0.755(10) A 1
H H22A 0.7772 0.3412 0.9749 0.043 Uiso calc 0.755(10) A 1
H H22B 0.6568 0.3795 0.9287 0.043 Uiso calc 0.755(10) A 1
C C23A 0.6692(5) 0.2479(6) 1.0321(3) 0.0534(16) Uani d 0.755(10) A 1
H H23A 0.6706 0.3271 1.0716 0.080 Uiso calc 0.755(10) A 1
H H23B 0.5968 0.2101 1.0138 0.080 Uiso calc 0.755(10) A 1
H H23C 0.7172 0.1718 1.0599 0.080 Uiso calc 0.755(10) A 1
C C22B 0.7136(12) 0.2422(17) 0.9850(9) 0.044(4) Uani d 0.245(10) A 2
H H22C 0.7094 0.1628 1.0241 0.052 Uiso calc 0.245(10) A 2
H H22D 0.7834 0.2896 1.0052 0.052 Uiso calc 0.245(10) A 2
C C23B 0.6275(11) 0.3471(16) 0.9845(9) 0.047(4) Uani d 0.245(10) A 2
H H23D 0.6350 0.3845 1.0416 0.071 Uiso calc 0.245(10) A 2
H H23E 0.6323 0.4264 0.9463 0.071 Uiso calc 0.245(10) A 2
H H23F 0.5585 0.2998 0.9653 0.071 Uiso calc 0.245(10) A 2
O O1W 0.59094(18) 0.5190(2) 0.60803(15) 0.0322(5) Uani d 1 . .
H H1WA 0.533(3) 0.514(5) 0.602(2) 0.039 Uiso d 1 . .
H H1WB 0.621(3) 0.546(5) 0.656(3) 0.039 Uiso d 1 . .
O O2W 0.7500 0.6415(3) 0.7500 0.0331(6) Uani d 1 . .
H H2W 0.738(3) 0.691(5) 0.793(2) 0.040 Uiso d 1 . .

loop_
_atom_site_aniso_label
_atom_site_aniso_U_11
_atom_site_aniso_U_22
_atom_site_aniso_U_33
_atom_site_aniso_U_12
_atom_site_aniso_U_13
_atom_site_aniso_U_23
Co1 0.0235(3) 0.0142(2) 0.0214(3) 0.000 0.01007(17) 0.000
N1 0.0246(10) 0.0180(10) 0.0215(10) 0.0014(8) 0.0087(8) -0.0001(8)
C2 0.0236(11) 0.0191(12) 0.0244(12) 0.0003(10) 0.0091(9) 0.0003(9)
O2 0.0368(11) 0.0315(11) 0.0305(10) 0.0135(9) 0.0145(8) 0.0046(8)
N3 0.0267(10) 0.0224(11) 0.0236(10) 0.0027(9) 0.0126(8) -0.0013(8)
C4 0.0241(12) 0.0171(12) 0.0254(12) -0.0050(10) 0.0075(9) -0.0012(9)
O4 0.0326(10) 0.0289(10) 0.0231(9) -0.0020(8) 0.0111(7) 0.0020(7)
C5 0.0257(12) 0.0186(12) 0.0273(12) 0.0036(10) 0.0086(10) 0.0008(10)
C6 0.0233(12) 0.0159(11) 0.0269(12) -0.0010(9) 0.0084(9) -0.0021(9)
C7 0.0243(11) 0.0206(12) 0.0244(12) -0.0008(10) 0.0101(9) -0.0024(9)
O7 0.0289(9) 0.0168(8) 0.0254(9) 0.0029(7) 0.0115(7) 0.0002(7)
O8 0.0359(11) 0.0216(9) 0.0356(11) 0.0112(8) 0.0146(8) 0.0019(8)
N9 0.0260(10) 0.0184(10) 0.0215(10) 0.0021(8) 0.0106(8) -0.0018(8)
C10 0.0258(12) 0.0223(13) 0.0311(13) 0.0000(10) 0.0109(10) -0.0020(10)
C11 0.0257(13) 0.0264(14) 0.0384(16) -0.0015(11) 0.0099(11) -0.0004(11)
C12 0.0343(15) 0.0218(14) 0.0472(17) -0.0094(12) 0.0086(12) -0.0024(12)
C13 0.0351(15) 0.0202(13) 0.0478(18) -0.0023(12) 0.0082(12) -0.0018(12)
C14 0.0270(13) 0.0176(12) 0.0292(14) -0.0016(10) 0.0094(10) 0.0006(9)
N15 0.0264(15) 0.0170(15) 0.044(2) 0.000 0.0069(13) 0.000
C16 0.0280(13) 0.0162(12) 0.0351(15) 0.0012(10) 0.0074(11) 0.0022(10)
C17 0.0288(13) 0.0224(13) 0.0408(16) -0.0047(11) 0.0063(11) 0.0011(11)
C18 0.0266(13) 0.0282(15) 0.0429(17) -0.0038(11) 0.0064(11) 0.0039(12)
C19 0.0385(16) 0.0316(16) 0.0453(18) -0.0016(13) 0.0077(13) 0.0096(13)
C20 0.0322(15) 0.0209(14) 0.064(2) 0.0019(12) 0.0061(14) -0.0131(13)
C21 0.0356(16) 0.0418(19) 0.057(2) -0.0036(14) 0.0166(14) -0.0240(16)
C22A 0.045(2) 0.022(2) 0.038(2) 0.002(2) 0.0029(19) -0.0073(18)
C23A 0.067(3) 0.055(3) 0.041(3) -0.011(3) 0.020(2) -0.020(2)
C22B 0.049(8) 0.022(8) 0.063(11) -0.001(7) 0.019(8) -0.011(7)
C23B 0.053(8) 0.053(9) 0.041(8) -0.002(7) 0.020(6) -0.006(7)
O1W 0.0321(10) 0.0308(11) 0.0377(12) -0.0039(9) 0.0160(9) -0.0028(9)
O2W 0.0403(16) 0.0333(16) 0.0298(15) 0.000 0.0163(12) 0.000

loop_
_atom_type_symbol
_atom_type_description
_atom_type_scat_dispersion_real
_atom_type_scat_dispersion_imag
_atom_type_scat_source
C C 0.0033 0.0016 'International Tables Vol C Tables 4.2.6.8 and 6.1.1.4'
H H 0.0000 0.0000 'International Tables Vol C Tables 4.2.6.8 and 6.1.1.4'
N N 0.0061 0.0033 'International Tables Vol C Tables 4.2.6.8 and 6.1.1.4'
O O 0.0106 0.0060 'International Tables Vol C Tables 4.2.6.8 and 6.1.1.4'
Co Co 0.3494 0.9721 'International Tables Vol C Tables 4.2.6.8 and 6.1.1.4'

loop_
_geom_angle_atom_site_label_1
_geom_angle_atom_site_label_2
_geom_angle_atom_site_label_3
_geom_angle_site_symmetry_1
_geom_angle_site_symmetry_3
_geom_angle
O7 Co1 O7 . 2_556 90.76(11)
O7 Co1 N9 . . 93.15(8)
O7 Co1 N9 2_556 . 175.62(8)
O7 Co1 N9 . 2_556 175.62(8)
O7 Co1 N9 2_556 2_556 93.15(8)
N9 Co1 N9 . 2_556 83.01(13)
O7 Co1 N1 . 2_556 87.51(8)
O7 Co1 N1 2_556 2_556 84.59(8)
N9 Co1 N1 . 2_556 97.54(9)
N9 Co1 N1 2_556 2_556 90.90(9)
O7 Co1 N1 . . 84.59(8)
O7 Co1 N1 2_556 . 87.51(9)
N9 Co1 N1 . . 90.90(9)
N9 Co1 N1 2_556 . 97.54(9)
N1 Co1 N1 2_556 . 168.74(13)
C2 N1 C6 . . 118.5(2)
C2 N1 Co1 . . 129.44(17)
C6 N1 Co1 . . 111.76(16)
O2 C2 N1 . . 124.4(2)
O2 C2 N3 . . 119.4(2)
N1 C2 N3 . . 116.2(2)
C4 N3 C2 . . 127.1(2)
C4 N3 H3 . . 120(2)
C2 N3 H3 . . 113(2)
O4 C4 N3 . . 120.4(2)
O4 C4 C5 . . 125.3(2)
N3 C4 C5 . . 114.2(2)
C6 C5 C4 . . 118.5(2)
C6 C5 H5 . . 120.8
C4 C5 H5 . . 120.8
C5 C6 N1 . . 125.5(2)
C5 C6 C7 . . 121.6(2)
N1 C6 C7 . . 112.9(2)
O8 C7 O7 . . 124.4(2)
O8 C7 C6 . . 121.4(2)
O7 C7 C6 . . 114.1(2)
C7 O7 Co1 . . 116.42(16)
C10 N9 C14 . . 118.9(2)
C10 N9 Co1 . . 125.92(18)
C14 N9 Co1 . . 115.20(17)
N9 C10 C11 . . 121.8(3)
N9 C10 H10 . . 119.1
C11 C10 H10 . . 119.1
C10 C11 C12 . . 119.5(3)
C10 C11 H11 . . 120.2
C12 C11 H11 . . 120.2
C13 C12 C11 . . 118.8(3)
C13 C12 H12 . . 120.6
C11 C12 H12 . . 120.6
C14 C13 C12 . . 118.9(3)
C14 C13 H13 . . 120.5
C12 C13 H13 . . 120.5
N9 C14 C13 . . 122.1(2)
N9 C14 C14 . 2_556 113.24(14)
C13 C14 C14 . 2_556 124.64(17)
C20 N15 C20 . 2_656 105.6(3)
C20 N15 C16 . . 111.27(17)
C20 N15 C16 2_656 . 111.36(16)
C20 N15 C16 . 2_656 111.36(16)
C20 N15 C16 2_656 2_656 111.27(17)
C16 N15 C16 . 2_656 106.1(3)
N15 C16 C17 . . 116.4(2)
N15 C16 H16A . . 108.2
C17 C16 H16A . . 108.2
N15 C16 H16B . . 108.2
C17 C16 H16B . . 108.2
H16A C16 H16B . . 107.3
C16 C17 C18 . . 110.1(2)
C16 C17 H17A . . 109.6
C18 C17 H17A . . 109.6
C16 C17 H17B . . 109.6
C18 C17 H17B . . 109.6
H17A C17 H17B . . 108.2
C19 C18 C17 . . 115.3(2)
C19 C18 H18A . . 108.5
C17 C18 H18A . . 108.5
C19 C18 H18B . . 108.5
C17 C18 H18B . . 108.5
H18A C18 H18B . . 107.5
C18 C19 H19A . . 109.5
C18 C19 H19B . . 109.5
H19A C19 H19B . . 109.5
C18 C19 H19C . . 109.5
H19A C19 H19C . . 109.5
H19B C19 H19C . . 109.5
C21 C20 N15 . . 116.4(3)
C21 C20 H20A . . 108.2
N15 C20 H20A . . 108.2
C21 C20 H20B . . 108.2
N15 C20 H20B . . 108.2
H20A C20 H20B . . 107.3
C20 C21 C22A . . 104.9(3)
C20 C21 C22B . . 128.9(7)
C20 C21 H21A . . 110.8
C22A C21 H21A . . 110.8
C20 C21 H21B . . 110.8
C22A C21 H21B . . 110.8
H21A C21 H21B . . 108.8
C20 C21 H21C . . 105.1
C22B C21 H21C . . 105.1
C20 C21 H21D . . 105.1
C22B C21 H21D . . 105.1
H21C C21 H21D . . 105.9
C23A C22A C21 . . 110.9(4)
C23A C22A H22A . . 109.5
C21 C22A H22A . . 109.5
C23A C22A H22B . . 109.5
C21 C22A H22B . . 109.5
H22A C22A H22B . . 108.0
C22A C23A H23A . . 109.5
C22A C23A H23B . . 109.5
H23A C23A H23B . . 109.5
C22A C23A H23C . . 109.5
H23A C23A H23C . . 109.5
H23B C23A H23C . . 109.5
C23B C22B C21 . . 110.5(10)
C23B C22B H22C . . 109.5
C21 C22B H22C . . 109.5
C23B C22B H22D . . 109.5
C21 C22B H22D . . 109.5
H22C C22B H22D . . 108.1
C22B C23B H23D . . 109.5
C22B C23B H23E . . 109.5
H23D C23B H23E . . 109.5
C22B C23B H23F . . 109.5
H23D C23B H23F . . 109.5
H23E C23B H23F . . 109.5
H1WA O1W H1WB . . 112(4)

loop_
_geom_bond_atom_site_label_1
_geom_bond_atom_site_label_2
_geom_bond_site_symmetry_2
_geom_bond_distance
Co1 O7 . 1.8905(18)
Co1 O7 2_556 1.8905(18)
Co1 N9 . 1.925(2)
Co1 N9 2_556 1.925(2)
Co1 N1 2_556 1.957(2)
Co1 N1 . 1.957(2)
N1 C2 . 1.377(3)
N1 C6 . 1.380(3)
C2 O2 . 1.225(3)
C2 N3 . 1.400(3)
N3 C4 . 1.383(3)
N3 H3 . 0.83(4)
C4 O4 . 1.245(3)
C4 C5 . 1.437(4)
C5 C6 . 1.355(4)
C5 H5 . 0.9500
C6 C7 . 1.518(3)
C7 O8 . 1.225(3)
C7 O7 . 1.302(3)
N9 C10 . 1.345(3)
N9 C14 . 1.352(3)
C10 C11 . 1.379(4)
C10 H10 . 0.9500
C11 C12 . 1.390(4)
C11 H11 . 0.9500
C12 C13 . 1.385(4)
C12 H12 . 0.9500
C13 C14 . 1.384(4)
C13 H13 . 0.9500
C14 C14 2_556 1.483(5)
N15 C20 . 1.525(4)
N15 C20 2_656 1.525(4)
N15 C16 . 1.525(3)
N15 C16 2_656 1.525(3)
C16 C17 . 1.528(4)
C16 H16A . 0.9900
C16 H16B . 0.9900
C17 C18 . 1.533(4)
C17 H17A . 0.9900
C17 H17B . 0.9900
C18 C19 . 1.525(4)
C18 H18A . 0.9900
C18 H18B . 0.9900
C19 H19A . 0.9800
C19 H19B . 0.9800
C19 H19C . 0.9800
C20 C21 . 1.494(5)
C20 H20A . 0.9900
C20 H20B . 0.9900
C21 C22A . 1.544(5)
C21 C22B . 1.598(12)
C21 H21A . 0.9900
C21 H21B . 0.9900
C21 H21C . 0.9900
C21 H21D . 0.9900
C22A C23A . 1.512(7)
C22A H22A . 0.9900
C22A H22B . 0.9900
C23A H23A . 0.9800
C23A H23B . 0.9800
C23A H23C . 0.9800
C22B C23B . 1.486(13)
C22B H22C . 0.9900
C22B H22D . 0.9900
C23B H23D . 0.9800
C23B H23E . 0.9800
C23B H23F . 0.9800
O1W H1WA . 0.74(4)
O1W H1WB . 0.82(4)
O2W H2W . 0.88(4)

loop_
_geom_hbond_atom_site_label_D
_geom_hbond_atom_site_label_H
_geom_hbond_atom_site_label_A
_geom_hbond_site_symmetry_A
_geom_hbond_distance_DH
_geom_hbond_distance_HA
_geom_hbond_distance_DA
_geom_hbond_angle_DHA
N3 H3 O1W 4_566 0.83(4) 2.11(4) 2.910(3) 163(3)
O1W H1WA O2 2_556 0.74(4) 2.11(4) 2.829(3) 166(4)
O1W H1WB O2W . 0.82(4) 2.17(4) 2.933(3) 155(4)
O2W H2W O4 3_667 0.88(4) 1.89(4) 2.767(3) 173(3)
C10 H10 O7 . 0.95 2.42 2.929(3) 113.4
C16 H16B O4 3_657 0.99 2.45 3.423(3) 168.1
C20 H20A O1W 2_656 0.99 2.49 3.449(4) 164.2
C21 H21B O8 . 0.99 2.54 3.500(4) 163.5

loop_
_geom_torsion_atom_site_label_1
_geom_torsion_atom_site_label_2
_geom_torsion_atom_site_label_3
_geom_torsion_atom_site_label_4
_geom_torsion_site_symmetry_1
_geom_torsion_site_symmetry_4
_geom_torsion
C6 N1 C2 O2 . . -178.7(2)
Co1 N1 C2 O2 . . -6.2(4)
C6 N1 C2 N3 . . 1.5(3)
Co1 N1 C2 N3 . . 174.04(17)
O2 C2 N3 C4 . . 180.0(2)
N1 C2 N3 C4 . . -0.2(4)
C2 N3 C4 O4 . . 179.4(2)
C2 N3 C4 C5 . . -0.1(4)
O4 C4 C5 C6 . . 179.6(2)
N3 C4 C5 C6 . . -1.0(3)
C4 C5 C6 N1 . . 2.5(4)
C4 C5 C6 C7 . . -177.8(2)
C2 N1 C6 C5 . . -2.7(4)
Co1 N1 C6 C5 . . -176.6(2)
C2 N1 C6 C7 . . 177.5(2)
Co1 N1 C6 C7 . . 3.7(3)
C5 C6 C7 O8 . . -2.3(4)
N1 C6 C7 O8 . . 177.4(2)
C5 C6 C7 O7 . . 178.7(2)
N1 C6 C7 O7 . . -1.6(3)
O8 C7 O7 Co1 . . 179.5(2)
C6 C7 O7 Co1 . . -1.5(3)
O7 Co1 O7 C7 2_556 . -84.56(18)
N9 Co1 O7 C7 . . 93.47(18)
N1 Co1 O7 C7 2_556 . -169.11(19)
N1 Co1 O7 C7 . . 2.86(18)
C14 N9 C10 C11 . . 0.9(4)
Co1 N9 C10 C11 . . 179.0(2)
N9 C10 C11 C12 . . -0.7(4)
C10 C11 C12 C13 . . -0.1(5)
C11 C12 C13 C14 . . 0.8(5)
C10 N9 C14 C13 . . -0.2(4)
Co1 N9 C14 C13 . . -178.4(2)
C10 N9 C14 C14 . 2_556 -179.0(3)
Co1 N9 C14 C14 . 2_556 2.7(4)
C12 C13 C14 N9 . . -0.7(5)
C12 C13 C14 C14 . 2_556 178.0(3)
C20 N15 C16 C17 . . -48.8(3)
C20 N15 C16 C17 2_656 . 68.7(3)
C16 N15 C16 C17 2_656 . -170.1(3)
N15 C16 C17 C18 . . -173.0(2)
C16 C17 C18 C19 . . -53.0(4)
C20 N15 C20 C21 2_656 . -179.9(3)
C16 N15 C20 C21 . . -58.9(3)
C16 N15 C20 C21 2_656 . 59.2(3)
N15 C20 C21 C22A . . 170.1(3)
N15 C20 C21 C22B . . 157.9(7)
C20 C21 C22A C23A . . 173.8(4)
C20 C21 C22B C23B . . 73.7(14)
